data_7054298
loop_
_publ_author_name
'Luxami, Vijay'
'Gupta, Akul Sen'
'Paul, Kamaldeep'

_publ_section_title
;
 Dansyl--antipyrine dyad as a fluorescent sensor for Cu2+ and F&#x2212;:
 sequential XNOR logic operation
;
_journal_issue 7
_journal_name_full 'New Journal of Chemistry'
_journal_page_first 2841
_journal_paper_doi 10.1039/c4nj00060a
_journal_volume 38
_journal_year 2014
_chemical_formula_moiety 'C23 H24 N4 O3 S'
_chemical_formula_sum 'C23 H24 N4 O3 S'
_chemical_formula_weight 436.53
_space_group_crystal_system monoclinic
_space_group_IT_number 14
_space_group_name_Hall '-P 2yn'
_space_group_name_H-M_alt 'P 1 21/n 1'
_symmetry_space_group_name_Hall '-P 2yn'
_symmetry_space_group_name_H-M 'P 1 21/n 1'
_atom_sites_solution_hydrogens geom
_atom_sites_solution_primary direct
_atom_sites_solution_secondary difmap
_cell_angle_alpha 90
_cell_angle_beta 90.717(6)
_cell_angle_gamma 90
_cell_formula_units_Z 4
_cell_length_a 7.7031(7)
_cell_length_b 17.8226(19)
_cell_length_c 16.0433(16)
_cell_measurement_reflns_used 4239
_cell_measurement_temperature 200.(2)
_cell_measurement_theta_max 22.8824
_cell_measurement_theta_min 2.2855
_cell_volume 2202.4(4)
_computing_cell_refinement 'SAINT V7.68A (Bruker AXS, 2009)'
_computing_data_collection 'Bruker Instrument Service v2012.12.0.2'
_computing_data_reduction 'SAINT V7.68A (Bruker AXS, 2009)'
_computing_structure_refinement 'SHELXL-97 (Sheldrick, 2008)'
_computing_structure_solution 'SHELXS-97 (Sheldrick, 2008)'
_diffrn_ambient_temperature 200.(2)
_diffrn_detector_area_resol_mean 8.3333
_diffrn_measured_fraction_theta_full 0.993
_diffrn_measured_fraction_theta_max 0.993
_diffrn_measurement_device_type 'Bruker Kappa ApexII'
_diffrn_measurement_method 'phi and omega scans'
_diffrn_radiation_monochromator graphite
_diffrn_radiation_type 'Mo K\a'
_diffrn_radiation_wavelength 0.71073
_diffrn_reflns_av_R_equivalents 0.0546
_diffrn_reflns_av_sigmaI/netI 0.0487
_diffrn_reflns_limit_h_max 9
_diffrn_reflns_limit_h_min -9
_diffrn_reflns_limit_k_max 21
_diffrn_reflns_limit_k_min -21
_diffrn_reflns_limit_l_max 19
_diffrn_reflns_limit_l_min -19
_diffrn_reflns_number 22864
_diffrn_reflns_theta_full 25.10
_diffrn_reflns_theta_max 25.10
_diffrn_reflns_theta_min 1.71
_diffrn_source 'sealed tube'
_diffrn_source_type 'fine focus'
_exptl_absorpt_coefficient_mu 0.179
_exptl_absorpt_correction_T_max 0.7452
_exptl_absorpt_correction_T_min 0.6508
_exptl_absorpt_correction_type multi-scan
_exptl_absorpt_process_details 'SADABS V2008/1 (Bruker AXS)'
_exptl_crystal_colour colourless
_exptl_crystal_density_diffrn 1.316
_exptl_crystal_density_method 'not measured'
_exptl_crystal_description rectangular
_exptl_crystal_F_000 920
_exptl_crystal_size_max 0.200
_exptl_crystal_size_mid 0.200
_exptl_crystal_size_min 0.100
_refine_diff_density_max 0.229
_refine_diff_density_min -0.309
_refine_ls_extinction_method none
_refine_ls_goodness_of_fit_ref 0.971
_refine_ls_hydrogen_treatment undef
_refine_ls_matrix_type full
_refine_ls_number_parameters 284
_refine_ls_number_reflns 3892
_refine_ls_number_restraints 0
_refine_ls_restrained_S_all 0.971
_refine_ls_R_factor_all 0.0788
_refine_ls_R_factor_gt 0.0429
_refine_ls_shift/su_max 0.004
_refine_ls_shift/su_mean 0.000
_refine_ls_structure_factor_coef Fsqd
_refine_ls_weighting_details 'calc w=1/[\s^2^(Fo^2^)+(0.0663P)^2^+0.0269P] where P=(Fo^2^+2Fc^2^)/3'
_refine_ls_weighting_scheme calc
_refine_ls_wR_factor_gt 0.1019
_refine_ls_wR_factor_ref 0.1196
_reflns_number_gt 2535
_reflns_number_total 3892
_reflns_threshold_expression >2sigma(I)
_cod_data_source_file c4nj00060a2.cif
_cod_data_source_block I
_cod_database_code 7054298

loop_
_space_group_symop_operation_xyz
'x, y, z'
'-x+1/2, y+1/2, -z+1/2'
'-x, -y, -z'
'x-1/2, -y-1/2, z-1/2'

loop_
_atom_site_type_symbol
_atom_site_label
_atom_site_fract_x
_atom_site_fract_y
_atom_site_fract_z
_atom_site_U_iso_or_equiv
_atom_site_adp_type
_atom_site_calc_flag
_atom_site_refinement_flags
_atom_site_occupancy
S S1 0.99249(7) 0.97499(4) 0.68531(4) 0.0374(2) Uani d . 1
O O1 1.03476(19) 0.89691(9) 0.68637(10) 0.0459(5) Uani d . 1
O O2 1.12903(17) 1.02965(10) 0.69084(10) 0.0453(5) Uani d . 1
O O3 0.99166(16) 0.87768(8) 0.47315(9) 0.0349(4) Uani d . 1
N N1 0.4026(2) 1.14025(12) 0.90601(12) 0.0470(6) Uani d . 1
N N2 0.8842(2) 0.99395(10) 0.60124(11) 0.0329(5) Uani d . 1
H H2 0.8906 1.0392 0.5797 0.039 Uiso calc R 1
N N3 0.7023(2) 0.84386(11) 0.47940(12) 0.0354(5) Uani d . 1
N N4 0.5607(2) 0.86210(11) 0.53060(12) 0.0386(5) Uani d . 1
C C1 0.3567(3) 1.21336(16) 0.93925(18) 0.0616(8) Uani d . 1
H H1A 0.4608 1.2378 0.9621 0.092 Uiso calc R 1
H H1B 0.2713 1.2072 0.9835 0.092 Uiso calc R 1
H H1C 0.3069 1.2444 0.8946 0.092 Uiso calc R 1
C C2 0.5435(3) 1.13945(15) 0.84950(15) 0.0407(6) Uani d . 1
C C3 0.6329(3) 1.06944(14) 0.83867(14) 0.0368(6) Uani d . 1
C C4 0.7674(3) 1.06381(13) 0.77871(14) 0.0354(6) Uani d . 1
C C5 0.8435(3) 0.99133(13) 0.76683(14) 0.0352(6) Uani d . 1
C C6 0.7795(2) 0.93937(13) 0.56164(13) 0.0301(5) Uani d . 1
C C7 0.8438(2) 0.88712(13) 0.50144(14) 0.0305(5) Uani d . 1
C C8 0.7096(3) 0.77188(14) 0.44091(16) 0.0382(6) Uani d . 1
C C9 0.6652(3) 0.70793(16) 0.48391(18) 0.0515(7) Uani d . 1
H H9 0.6255 0.7111 0.5396 0.062 Uiso calc R 1
C C10 0.6791(4) 0.63894(17) 0.4448(2) 0.0660(9) Uani d . 1
H H10 0.6479 0.5945 0.4737 0.079 Uiso calc R 1
C C11 0.7376(4) 0.63423(19) 0.3646(2) 0.0690(9) Uani d . 1
H H11 0.7477 0.5867 0.3384 0.083 Uiso calc R 1
C C12 0.2476(3) 1.10100(17) 0.87518(18) 0.0625(8) Uani d . 1
H H12A 0.1835 1.1336 0.8364 0.094 Uiso calc R 1
H H12B 0.1734 1.0881 0.9222 0.094 Uiso calc R 1
H H12C 0.2823 1.055 0.8463 0.094 Uiso calc R 1
C C13 0.5933(3) 1.00605(15) 0.88798(15) 0.0452(7) Uani d . 1
H H13 0.5077 1.0104 0.9298 0.054 Uiso calc R 1
C C14 0.6742(3) 0.93926(16) 0.87724(16) 0.0499(7) Uani d . 1
H H14 0.647 0.8979 0.9121 0.06 Uiso calc R 1
C C15 0.7985(3) 0.93125(14) 0.81437(15) 0.0432(6) Uani d . 1
H H15 0.8511 0.8838 0.805 0.052 Uiso calc R 1
C C16 0.8157(3) 1.12906(14) 0.73465(15) 0.0431(6) Uani d . 1
H H16 0.9033 1.1264 0.6936 0.052 Uiso calc R 1
C C17 0.7367(3) 1.19598(15) 0.75089(17) 0.0520(7) Uani d . 1
H H17 0.7749 1.2399 0.7231 0.062 Uiso calc R 1
C C18 0.6003(3) 1.20128(15) 0.80777(17) 0.0495(7) Uani d . 1
H H18 0.5469 1.2485 0.8173 0.059 Uiso calc R 1
C C19 0.7815(4) 0.69845(19) 0.3222(2) 0.0664(9) Uani d . 1
H H19 0.8222 0.6951 0.2666 0.08 Uiso calc R 1
C C20 0.7667(3) 0.76779(16) 0.35998(17) 0.0519(7) Uani d . 1
H H20 0.7956 0.8122 0.3305 0.062 Uiso calc R 1
C C21 0.3899(3) 0.85851(15) 0.48851(17) 0.0524(8) Uani d . 1
H H21A 0.2982 0.866 0.5295 0.079 Uiso calc R 1
H H21B 0.3754 0.8093 0.4621 0.079 Uiso calc R 1
H H21C 0.3823 0.8979 0.4459 0.079 Uiso calc R 1
C C22 0.6097(3) 0.92387(13) 0.57598(15) 0.0352(6) Uani d . 1
C C23 0.4826(3) 0.96278(15) 0.62995(16) 0.0505(7) Uani d . 1
H H23A 0.5421 1.002 0.6621 0.076 Uiso calc R 1
H H23B 0.4307 0.9265 0.6682 0.076 Uiso calc R 1
H H23C 0.3913 0.9855 0.5951 0.076 Uiso calc R 1

loop_
_atom_site_aniso_label
_atom_site_aniso_U_11
_atom_site_aniso_U_22
_atom_site_aniso_U_33
_atom_site_aniso_U_12
_atom_site_aniso_U_13
_atom_site_aniso_U_23
S1 0.0313(3) 0.0432(4) 0.0376(4) 0.0092(3) 0.0011(2) -0.0044(3)
O1 0.0521(9) 0.0407(11) 0.0449(11) 0.0236(8) -0.0002(8) -0.0012(8)
O2 0.0295(8) 0.0601(12) 0.0463(11) -0.0019(8) 0.0008(7) -0.0111(9)
O3 0.0234(7) 0.0389(10) 0.0426(10) -0.0014(7) 0.0058(6) -0.0019(8)
N1 0.0429(11) 0.0521(15) 0.0462(13) 0.0057(10) 0.0058(9) -0.0191(11)
N2 0.0333(9) 0.0302(11) 0.0351(11) 0.0002(8) -0.0031(8) 0.0006(9)
N3 0.0257(9) 0.0344(12) 0.0460(13) -0.0049(8) 0.0035(8) -0.0024(10)
N4 0.0212(9) 0.0401(13) 0.0545(14) -0.0022(8) 0.0047(8) 0.0038(11)
C1 0.0617(16) 0.057(2) 0.067(2) 0.0133(14) 0.0138(14) -0.0232(16)
C2 0.0398(12) 0.0422(16) 0.0402(15) 0.0066(12) 0.0002(11) -0.0140(13)
C3 0.0374(12) 0.0397(16) 0.0333(14) 0.0027(11) -0.0006(10) -0.0070(12)
C4 0.0363(12) 0.0377(16) 0.0321(14) 0.0018(11) 0.0016(10) -0.0024(12)
C5 0.0365(11) 0.0359(15) 0.0330(14) 0.0056(11) 0.0003(10) -0.0018(11)
C6 0.0233(10) 0.0332(14) 0.0338(13) 0.0002(10) 0.0004(9) 0.0021(11)
C7 0.0228(11) 0.0317(14) 0.0368(14) -0.0039(9) -0.0017(9) 0.0039(11)
C8 0.0283(11) 0.0321(15) 0.0540(17) -0.0042(10) -0.0071(11) -0.0014(13)
C9 0.0486(14) 0.0451(19) 0.0605(19) -0.0072(13) -0.0098(13) 0.0055(15)
C10 0.0686(18) 0.0358(19) 0.093(3) -0.0082(15) -0.0238(18) 0.0047(18)
C11 0.0666(18) 0.051(2) 0.089(3) 0.0044(16) -0.0265(18) -0.024(2)
C12 0.0429(14) 0.081(2) 0.064(2) -0.0021(14) 0.0046(13) -0.0223(17)
C13 0.0487(14) 0.0528(18) 0.0342(15) 0.0041(13) 0.0107(11) 0.0001(13)
C14 0.0579(15) 0.0458(18) 0.0460(17) 0.0043(14) 0.0076(13) 0.0106(14)
C15 0.0462(13) 0.0385(16) 0.0448(16) 0.0099(12) -0.0003(11) 0.0007(13)
C16 0.0434(13) 0.0384(17) 0.0476(17) 0.0019(12) 0.0083(11) -0.0024(13)
C17 0.0598(15) 0.0332(16) 0.0632(19) 0.0028(13) 0.0105(14) 0.0039(14)
C18 0.0532(15) 0.0359(17) 0.0595(18) 0.0095(13) 0.0031(13) -0.0113(14)
C19 0.0743(19) 0.065(2) 0.060(2) 0.0023(17) -0.0074(15) -0.0205(18)
C20 0.0537(15) 0.0500(19) 0.0520(19) -0.0047(13) -0.0008(13) -0.0044(14)
C21 0.0256(11) 0.0453(18) 0.086(2) -0.0080(11) -0.0103(12) 0.0145(15)
C22 0.0287(11) 0.0330(15) 0.0440(15) 0.0046(10) 0.0046(10) 0.0087(12)
C23 0.0336(12) 0.0548(19) 0.0636(19) 0.0059(12) 0.0163(12) 0.0041(14)

loop_
_atom_type_symbol
_atom_type_description
_atom_type_scat_dispersion_real
_atom_type_scat_dispersion_imag
_atom_type_scat_source
C C 0.0033 0.0016 'International Tables Vol C Tables 4.2.6.8 and 6.1.1.4'
H H 0.0000 0.0000 'International Tables Vol C Tables 4.2.6.8 and 6.1.1.4'
N N 0.0061 0.0033 'International Tables Vol C Tables 4.2.6.8 and 6.1.1.4'
O O 0.0106 0.0060 'International Tables Vol C Tables 4.2.6.8 and 6.1.1.4'
S S 0.1246 0.1234 'International Tables Vol C Tables 4.2.6.8 and 6.1.1.4'

loop_
_geom_angle_atom_site_label_1
_geom_angle_atom_site_label_2
_geom_angle_atom_site_label_3
_geom_angle
O1 S1 O2 119.56(10)
O1 S1 N2 109.23(10)
O2 S1 N2 106.29(10)
O1 S1 C5 107.48(11)
O2 S1 C5 108.85(10)
N2 S1 C5 104.44(10)
C2 N1 C1 115.7(2)
C2 N1 C12 113.90(19)
C1 N1 C12 110.5(2)
C6 N2 S1 121.29(15)
C6 N2 H2 119.4
S1 N2 H2 119.4
C7 N3 N4 109.67(17)
C7 N3 C8 125.41(17)
N4 N3 C8 119.63(17)
C22 N4 N3 106.53(15)
C22 N4 C21 121.1(2)
N3 N4 C21 114.56(19)
N1 C1 H1A 109.5
N1 C1 H1B 109.5
H1A C1 H1B 109.5
N1 C1 H1C 109.5
H1A C1 H1C 109.5
H1B C1 H1C 109.5
C18 C2 N1 123.8(2)
C18 C2 C3 119.0(2)
N1 C2 C3 117.1(2)
C13 C3 C4 119.0(2)
C13 C3 C2 121.3(2)
C4 C3 C2 119.7(2)
C16 C4 C3 118.5(2)
C16 C4 C5 124.4(2)
C3 C4 C5 117.1(2)
C15 C5 C4 121.8(2)
C15 C5 S1 117.08(18)
C4 C5 S1 121.03(17)
C22 C6 N2 127.6(2)
C22 C6 C7 108.9(2)
N2 C6 C7 123.40(17)
O3 C7 N3 123.8(2)
O3 C7 C6 131.3(2)
N3 C7 C6 104.88(17)
C9 C8 C20 120.8(2)
C9 C8 N3 121.1(2)
C20 C8 N3 118.1(2)
C8 C9 C10 119.1(3)
C8 C9 H9 120.5
C10 C9 H9 120.5
C11 C10 C9 120.5(3)
C11 C10 H10 119.7
C9 C10 H10 119.7
C10 C11 C19 120.0(3)
C10 C11 H11 120.0
C19 C11 H11 120.0
N1 C12 H12A 109.5
N1 C12 H12B 109.5
H12A C12 H12B 109.5
N1 C12 H12C 109.5
H12A C12 H12C 109.5
H12B C12 H12C 109.5
C14 C13 C3 121.9(2)
C14 C13 H13 119.1
C3 C13 H13 119.1
C13 C14 C15 119.9(2)
C13 C14 H14 120.1
C15 C14 H14 120.1
C5 C15 C14 120.1(2)
C5 C15 H15 119.9
C14 C15 H15 119.9
C17 C16 C4 120.2(2)
C17 C16 H16 119.9
C4 C16 H16 119.9
C16 C17 C18 121.5(2)
C16 C17 H17 119.3
C18 C17 H17 119.3
C2 C18 C17 120.8(2)
C2 C18 H18 119.6
C17 C18 H18 119.6
C11 C19 C20 120.3(3)
C11 C19 H19 119.9
C20 C19 H19 119.9
C8 C20 C19 119.3(3)
C8 C20 H20 120.3
C19 C20 H20 120.3
N4 C21 H21A 109.5
N4 C21 H21B 109.5
H21A C21 H21B 109.5
N4 C21 H21C 109.5
H21A C21 H21C 109.5
H21B C21 H21C 109.5
C6 C22 N4 109.4(2)
C6 C22 C23 130.2(2)
N4 C22 C23 120.35(19)
C22 C23 H23A 109.5
C22 C23 H23B 109.5
H23A C23 H23B 109.5
C22 C23 H23C 109.5
H23A C23 H23C 109.5
H23B C23 H23C 109.5

loop_
_geom_bond_atom_site_label_1
_geom_bond_atom_site_label_2
_geom_bond_distance
S1 O1 1.4292(16)
S1 O2 1.4355(16)
S1 N2 1.6128(19)
S1 C5 1.775(2)
O3 C7 1.242(2)
N1 C2 1.423(3)
N1 C1 1.453(3)
N1 C12 1.464(3)
N2 C6 1.410(3)
N2 H2 0.88
N3 C7 1.378(3)
N3 N4 1.412(2)
N3 C8 1.425(3)
N4 C22 1.370(3)
N4 C21 1.473(3)
C1 H1A 0.98
C1 H1B 0.98
C1 H1C 0.98
C2 C18 1.364(3)
C2 C3 1.436(3)
C3 C13 1.415(3)
C3 C4 1.426(3)
C4 C16 1.413(3)
C4 C5 1.432(3)
C5 C15 1.362(3)
C6 C22 1.359(3)
C6 C7 1.434(3)
C8 C9 1.378(3)
C8 C20 1.378(3)
C9 C10 1.386(4)
C9 H9 0.95
C10 C11 1.370(4)
C10 H10 0.95
C11 C19 1.376(4)
C11 H11 0.95
C12 H12A 0.98
C12 H12B 0.98
C12 H12C 0.98
C13 C14 1.356(3)
C13 H13 0.95
C14 C15 1.406(3)
C14 H14 0.95
C15 H15 0.95
C16 C17 1.365(3)
C16 H16 0.95
C17 C18 1.403(3)
C17 H17 0.95
C18 H18 0.95
C19 C20 1.382(4)
C19 H19 0.95
C20 H20 0.95
C21 H21A 0.98
C21 H21B 0.98
C21 H21C 0.98
C22 C23 1.487(3)
C23 H23A 0.98
C23 H23B 0.98
C23 H23C 0.98
